data_7216910
loop_
_publ_author_name
'Andresen, Geir'
'Eriksen, Aud Berglen'
'Dalhus, Bj\/orn'
'Gundersen, Lise-Lotte'
'Rise, Frode'

_publ_section_title
;
 Synthesis of 6-substituted purin-2-ones with potential cytokinin activity
;
_journal_issue 14
_journal_name_full 'Journal of the Chemical Society, Perkin Transactions 1'
_journal_page_first 1662
_journal_paper_doi 10.1039/b101327k
_journal_year 2001
_chemical_formula_sum 'C54 H84 N8 O6 Si4'
_chemical_formula_weight 1053.65
_chemical_name_systematic
; 
? 
;
_space_group_IT_number 29
_symmetry_space_group_name_Hall 'P 2c -2ac'
_symmetry_space_group_name_H-M 'P c a 21'
_atom_sites_solution_hydrogens geom
_atom_sites_solution_primary direct
_atom_sites_solution_secondary difmap
_audit_creation_method SHELXL-97
_cell_angle_alpha 90.00
_cell_angle_beta 90.00
_cell_angle_gamma 90.00
_cell_formula_units_Z 4
_cell_length_a 11.7867(3)
_cell_length_b 15.9615(4)
_cell_length_c 33.1308(9)
_cell_measurement_temperature 150(2)
_cell_volume 6233.0(3)
_computing_structure_refinement 'SHELXL-97 (Sheldrick, 1997)'
_computing_structure_solution 'SHELXS-97 (Sheldrick, 1990)'
_diffrn_ambient_temperature 150(2)
_diffrn_measured_fraction_theta_full 0.999
_diffrn_measured_fraction_theta_max 0.999
_diffrn_radiation_monochromator graphite
_diffrn_radiation_source 'fine-focus sealed tube'
_diffrn_radiation_type MoK\a
_diffrn_radiation_wavelength 0.71073
_diffrn_reflns_av_R_equivalents 0.0432
_diffrn_reflns_av_sigmaI/netI 0.0326
_diffrn_reflns_limit_h_max 12
_diffrn_reflns_limit_h_min -16
_diffrn_reflns_limit_k_max 22
_diffrn_reflns_limit_k_min -22
_diffrn_reflns_limit_l_max 44
_diffrn_reflns_limit_l_min -46
_diffrn_reflns_number 71281
_diffrn_reflns_theta_full 30.00
_diffrn_reflns_theta_max 30.00
_diffrn_reflns_theta_min 1.28
_exptl_absorpt_coefficient_mu 0.145
_exptl_crystal_density_diffrn 1.123
_exptl_crystal_density_method 'not measured'
_exptl_crystal_F_000 2272
_refine_diff_density_max 1.137
_refine_diff_density_min -0.444
_refine_diff_density_rms 0.063
_refine_ls_abs_structure_details 'Flack H D (1983), Acta Cryst. A39, 876-881'
_refine_ls_abs_structure_Flack 0.08(9)
_refine_ls_extinction_method none
_refine_ls_goodness_of_fit_ref 1.038
_refine_ls_hydrogen_treatment mixed
_refine_ls_matrix_type full
_refine_ls_number_parameters 709
_refine_ls_number_reflns 17916
_refine_ls_number_restraints 1
_refine_ls_restrained_S_all 1.038
_refine_ls_R_factor_all 0.0764
_refine_ls_R_factor_gt 0.0581
_refine_ls_shift/su_max 0.001
_refine_ls_shift/su_mean 0.000
_refine_ls_structure_factor_coef Fsqd
_refine_ls_weighting_details 'calc w=1/[\s^2^(Fo^2^)+(0.0830P)^2^+3.5000P] where P=(Fo^2^+2Fc^2^)/3'
_refine_ls_weighting_scheme calc
_refine_ls_wR_factor_gt 0.1477
_refine_ls_wR_factor_ref 0.1619
_reflns_number_gt 14539
_reflns_number_total 17916
_reflns_threshold_expression >2sigma(I)
_cod_data_source_file b101327k.txt
_cod_data_source_block gan
_cod_database_code 7216910

loop_
_symmetry_equiv_pos_as_xyz
'x, y, z'
'-x, -y, z+1/2'
'x+1/2, -y, z'
'-x+1/2, y, z+1/2'

loop_
_atom_site_label
_atom_site_type_symbol
_atom_site_fract_x
_atom_site_fract_y
_atom_site_fract_z
_atom_site_U_iso_or_equiv
_atom_site_adp_type
_atom_site_occupancy
_atom_site_symmetry_multiplicity
_atom_site_calc_flag
_atom_site_refinement_flags
Si1 Si 1.31325(9) 0.92328(6) 0.20962(3) 0.0501(2) Uani 1 1 d .
Si2 Si 0.93900(6) 1.08578(4) 0.47134(2) 0.02838(14) Uani 1 1 d .
Si3 Si 0.71404(9) 0.56243(7) 0.61596(3) 0.0496(2) Uani 1 1 d .
Si4 Si 0.96338(6) 0.41333(4) 0.36080(2) 0.02578(13) Uani 1 1 d .
O1 O 1.2567(2) 0.9514(2) 0.25324(8) 0.0634(7) Uani 1 1 d .
O2 O 0.96241(18) 1.09566(11) 0.36364(7) 0.0366(4) Uani 1 1 d .
O3 O 0.88851(15) 0.99630(10) 0.45188(5) 0.0282(4) Uani 1 1 d .
O4 O 0.6199(2) 0.59365(15) 0.58163(6) 0.0451(5) Uani 1 1 d .
O5 O 0.93443(18) 0.40579(11) 0.46806(7) 0.0338(4) Uani 1 1 d .
O6 O 1.01131(15) 0.50390(10) 0.38020(5) 0.0268(3) Uani 1 1 d .
N1 N 1.17654(19) 0.79862(12) 0.36046(7) 0.0308(4) Uani 1 1 d .
N2 N 1.2329(2) 0.90525(13) 0.31994(7) 0.0321(5) Uani 1 1 d .
N3 N 1.09688(19) 1.01023(12) 0.33706(7) 0.0289(4) Uani 1 1 d .
N4 N 0.96383(17) 0.96004(12) 0.38702(6) 0.0231(4) Uani 1 1 d .
N5 N 0.72175(19) 0.70450(13) 0.47082(7) 0.0308(4) Uani 1 1 d .
N6 N 0.66758(19) 0.59971(14) 0.51249(7) 0.0289(4) Uani 1 1 d .
N7 N 0.79982(19) 0.49219(12) 0.49442(6) 0.0270(4) Uani 1 1 d .
N8 N 0.93277(17) 0.54109(12) 0.44417(6) 0.0221(4) Uani 1 1 d .
C1 C 0.95860(19) 0.81864(13) 0.41787(7) 0.0220(4) Uani 1 1 d .
H1B H 0.9263(11) 0.8457(9) 0.4400(8) 0.026 Uiso 1 1 calc R
C2 C 0.8679(2) 0.75812(13) 0.39758(7) 0.0227(4) Uani 1 1 d .
H2A H 0.799(2) 0.76110(17) 0.4112(5) 0.027 Uiso 1 1 calc R
C3 C 0.93812(19) 0.68113(13) 0.41244(7) 0.0209(4) Uani 1 1 d .
H3A H 0.9677(11) 0.6551(10) 0.3920(8) 0.025 Uiso 1 1 calc R
C4 C 1.0297(2) 0.74221(13) 0.43245(7) 0.0227(4) Uani 1 1 d .
H4A H 1.094(3) 0.73961(17) 0.4191(5) 0.027 Uiso 1 1 calc R
C5 C 1.01265(19) 0.88186(13) 0.39035(7) 0.0217(4) Uani 1 1 d .
C6 C 1.1062(2) 0.86857(13) 0.36627(7) 0.0239(4) Uani 1 1 d .
C7 C 1.2496(2) 0.82427(17) 0.33333(9) 0.0338(5) Uani 1 1 d .
H7B H 1.312(2) 0.7883(13) 0.3232(4) 0.041 Uiso 1 1 calc R
C8 C 1.1401(2) 0.93492(15) 0.34038(7) 0.0269(5) Uani 1 1 d .
C9 C 1.0076(2) 1.02654(14) 0.36221(8) 0.0261(4) Uani 1 1 d .
C10 C 1.3032(3) 0.9515(2) 0.29128(9) 0.0417(7) Uani 1 1 d .
H10A H 1.3117(4) 1.0096(17) 0.3006(3) 0.050 Uiso 1 1 calc R
H10B H 1.379(2) 0.9260(7) 0.29023(9) 0.050 Uiso 1 1 calc R
C11 C 1.3110(5) 1.0188(3) 0.17732(18) 0.0839(15) Uani 1 1 d .
H11A H 1.228(3) 1.0416(18) 0.1754(11) 0.126 Uiso 1 1 calc R
H11B H 1.341(4) 1.0037(9) 0.1483(11) 0.126 Uiso 1 1 calc R
H11C H 1.363(3) 1.065(2) 0.1901(9) 0.126 Uiso 1 1 calc R
C12 C 1.4662(4) 0.8865(3) 0.21832(14) 0.0713(12) Uani 1 1 d .
H12A H 1.4661(4) 0.842(2) 0.2343(12) 0.107 Uiso 1 1 calc R
H12B H 1.5059(17) 0.9274(17) 0.2300(12) 0.107 Uiso 1 1 calc R
H12C H 1.4979(17) 0.873(3) 0.1947(9) 0.107 Uiso 1 1 calc R
C13 C 1.2214(4) 0.8369(3) 0.18967(13) 0.0649(10) Uani 1 1 d .
C14 C 1.2146(5) 0.7640(3) 0.22090(18) 0.0849(15) Uani 1 1 d .
H14A H 1.154(4) 0.713(2) 0.2091(7) 0.127 Uiso 1 1 calc R
H14B H 1.182(4) 0.7895(11) 0.2513(12) 0.127 Uiso 1 1 calc R
H14C H 1.304(3) 0.736(2) 0.2254(10) 0.127 Uiso 1 1 calc R
C15 C 1.2687(6) 0.8053(4) 0.14999(19) 0.102(2) Uani 1 1 d .
H15A H 1.204(3) 0.751(3) 0.1357(9) 0.153 Uiso 1 1 calc R
H15B H 1.364(4) 0.774(3) 0.1558(4) 0.153 Uiso 1 1 calc R
H15C H 1.277(4) 0.865(2) 0.1258(10) 0.153 Uiso 1 1 calc R
C16 C 1.1041(5) 0.8719(3) 0.1822(2) 0.0886(17) Uani 1 1 d .
H16A H 1.057(2) 0.8288(19) 0.1689(14) 0.133 Uiso 1 1 calc R
H16B H 1.1097(7) 0.922(3) 0.1645(13) 0.133 Uiso 1 1 calc R
H16C H 1.069(2) 0.888(3) 0.2082(10) 0.133 Uiso 1 1 calc R
C17 C 0.8622(2) 0.98112(14) 0.41152(8) 0.0259(4) Uani 1 1 d .
H17A H 0.8285(9) 1.0272(11) 0.4010(3) 0.031 Uiso 1 1 calc R
H17B H 0.8120(13) 0.9382(11) 0.41008(9) 0.031 Uiso 1 1 calc R
C18 C 0.8604(3) 1.17645(17) 0.45030(10) 0.0420(7) Uani 1 1 d .
H18A H 0.8726(19) 1.1792(10) 0.4210(8) 0.063 Uiso 1 1 calc R
H18B H 0.8879(17) 1.2284(14) 0.4629(7) 0.063 Uiso 1 1 calc R
H18C H 0.779(2) 1.1698(9) 0.4559(7) 0.063 Uiso 1 1 calc R
C19 C 1.0935(2) 1.09299(19) 0.45932(9) 0.0363(6) Uani 1 1 d .
H19A H 1.1023(3) 1.1104(16) 0.4336(7) 0.054 Uiso 1 1 calc R
H19B H 1.1258(10) 1.0423(13) 0.4623(7) 0.054 Uiso 1 1 calc R
H19C H 1.1268(10) 1.1298(15) 0.4762(7) 0.054 Uiso 1 1 calc R
C20 C 0.9129(3) 1.07402(17) 0.52724(9) 0.0354(6) Uani 1 1 d .
C21 C 0.9568(4) 1.1512(3) 0.54988(11) 0.0611(11) Uani 1 1 d .
H21A H 0.935(3) 1.1477(11) 0.5775(9) 0.092 Uiso 1 1 calc R
H21B H 0.925(3) 1.2005(16) 0.5383(8) 0.092 Uiso 1 1 calc R
H21C H 1.037(3) 1.1535(12) 0.5479(9) 0.092 Uiso 1 1 calc R
C22 C 0.9706(4) 0.9951(3) 0.54375(12) 0.0631(10) Uani 1 1 d .
H22A H 0.964(3) 0.9940(11) 0.5733(9) 0.095 Uiso 1 1 calc R
H22B H 1.051(3) 0.9956(11) 0.5363(9) 0.095 Uiso 1 1 calc R
H22C H 0.934(2) 0.9453(16) 0.5323(9) 0.095 Uiso 1 1 calc R
C23 C 0.7844(3) 1.0683(3) 0.53502(13) 0.0603(10) Uani 1 1 d .
H23A H 0.7725(6) 1.068(2) 0.5595(8) 0.091 Uiso 1 1 calc R
H23B H 0.7594(11) 1.0250(19) 0.5248(10) 0.091 Uiso 1 1 calc R
H23C H 0.7525(12) 1.1091(18) 0.5249(10) 0.091 Uiso 1 1 calc R
C24 C 0.8494(2) 0.76688(13) 0.35263(7) 0.0264(5) Uani 1 1 d .
C25 C 0.9256(3) 0.73656(18) 0.32406(8) 0.0367(6) Uani 1 1 d .
H25A H 0.996(3) 0.7042(12) 0.3332(4) 0.044 Uiso 1 1 calc R
C26 C 0.9067(4) 0.7504(2) 0.28272(9) 0.0473(8) Uani 1 1 d .
H26A H 0.954(3) 0.7320(10) 0.2654(10) 0.057 Uiso 1 1 calc R
C27 C 0.8113(4) 0.7938(2) 0.27001(10) 0.0510(9) Uani 1 1 d .
H27A H 0.7986(8) 0.8025(5) 0.2427(14) 0.061 Uiso 1 1 calc R
C28 C 0.7359(3) 0.82389(18) 0.29810(9) 0.0434(7) Uani 1 1 d .
H28A H 0.679(3) 0.8503(14) 0.2905(4) 0.052 Uiso 1 1 calc R
C29 C 0.7540(3) 0.81067(15) 0.33904(9) 0.0327(5) Uani 1 1 d .
H29A H 0.706(2) 0.8298(9) 0.3564(8) 0.039 Uiso 1 1 calc R
C30 C 0.88367(19) 0.61941(13) 0.44068(7) 0.0214(4) Uani 1 1 d .
C31 C 0.7915(2) 0.63358(13) 0.46466(7) 0.0237(4) Uani 1 1 d .
C32 C 0.6509(2) 0.68073(16) 0.49838(8) 0.0329(5) Uani 1 1 d .
H32A H 0.594(2) 0.7147(14) 0.5078(4) 0.039 Uiso 1 1 calc R
C33 C 0.7567(2) 0.56769(14) 0.49102(7) 0.0230(4) Uani 1 1 d .
C34 C 0.8891(2) 0.47513(14) 0.46970(7) 0.0252(4) Uani 1 1 d .
C35 C 0.6001(2) 0.55774(19) 0.54353(8) 0.0352(6) Uani 1 1 d .
H35A H 0.523(2) 0.5622(2) 0.53709(19) 0.042 Uiso 1 1 calc R
H35B H 0.6191(5) 0.5005(16) 0.54425(8) 0.042 Uiso 1 1 calc R
C36 C 0.8564(4) 0.5498(5) 0.59244(15) 0.098(2) Uani 1 1 d .
H36A H 0.883(2) 0.605(2) 0.5819(14) 0.147 Uiso 1 1 calc R
H36B H 0.8514(9) 0.509(3) 0.5695(13) 0.147 Uiso 1 1 calc R
H36C H 0.912(2) 0.528(3) 0.6132(9) 0.147 Uiso 1 1 calc R
C37 C 0.6664(7) 0.4612(3) 0.6394(2) 0.105(2) Uani 1 1 d .
H37A H 0.600(4) 0.4700(9) 0.6537(16) 0.158 Uiso 1 1 calc R
H37B H 0.722(3) 0.442(2) 0.6567(16) 0.158 Uiso 1 1 calc R
H37C H 0.654(5) 0.422(2) 0.6193(9) 0.158 Uiso 1 1 calc R
C38 C 0.7122(5) 0.6469(3) 0.65416(12) 0.0749(14) Uani 1 1 d .
C39 C 0.7865(7) 0.6213(4) 0.69092(17) 0.112(3) Uani 1 1 d .
H39A H 0.782(4) 0.665(3) 0.7120(12) 0.168 Uiso 1 1 calc R
H39B H 0.866(4) 0.615(4) 0.6822(6) 0.168 Uiso 1 1 calc R
H39C H 0.759(3) 0.567(3) 0.7020(12) 0.168 Uiso 1 1 calc R
C40 C 0.7520(10) 0.7300(4) 0.6350(2) 0.144(4) Uani 1 1 d .
H40A H 0.742(7) 0.773(3) 0.6529(15) 0.215 Uiso 1 1 calc R
H40B H 0.711(6) 0.740(3) 0.612(2) 0.215 Uiso 1 1 calc R
H40C H 0.827(5) 0.7261(19) 0.628(2) 0.215 Uiso 1 1 calc R
C41 C 0.5903(6) 0.6564(6) 0.67039(19) 0.142(4) Uani 1 1 d .
H41A H 0.5845(19) 0.709(4) 0.686(2) 0.213 Uiso 1 1 calc R
H41B H 0.572(3) 0.608(4) 0.688(2) 0.213 Uiso 1 1 calc R
H41C H 0.536(3) 0.659(5) 0.6474(13) 0.213 Uiso 1 1 calc R
C42 C 1.0357(2) 0.52050(14) 0.42072(7) 0.0248(4) Uani 1 1 d .
H42A H 1.0848(12) 0.5637(11) 0.42217(8) 0.030 Uiso 1 1 calc R
H42B H 1.0696(9) 0.4753(11) 0.4317(3) 0.030 Uiso 1 1 calc R
C43 C 0.8090(2) 0.40369(19) 0.37215(10) 0.0383(6) Uani 1 1 d .
H43A H 0.7987(4) 0.3918(16) 0.4008(7) 0.057 Uiso 1 1 calc R
H43B H 0.7766(10) 0.3581(15) 0.3562(7) 0.057 Uiso 1 1 calc R
H43C H 0.7707(11) 0.4561(14) 0.3654(7) 0.057 Uiso 1 1 calc R
C44 C 1.0425(3) 0.32353(18) 0.38262(10) 0.0421(7) Uani 1 1 d .
H44A H 1.0292(18) 0.3213(10) 0.4128(8) 0.063 Uiso 1 1 calc R
H44B H 1.127(2) 0.3307(9) 0.3771(7) 0.063 Uiso 1 1 calc R
H44C H 1.0151(17) 0.2695(14) 0.3698(7) 0.063 Uiso 1 1 calc R
C45 C 0.9931(3) 0.42570(18) 0.30520(8) 0.0341(5) Uani 1 1 d .
C46 C 0.9303(5) 0.5006(3) 0.28771(12) 0.0733(14) Uani 1 1 d .
H46A H 0.951(3) 0.5080(17) 0.2629(11) 0.110 Uiso 1 1 calc R
H46B H 0.946(3) 0.5449(18) 0.3016(10) 0.110 Uiso 1 1 calc R
H46C H 0.858(3) 0.4916(12) 0.2887(12) 0.110 Uiso 1 1 calc R
C47 C 1.1205(3) 0.4369(4) 0.29859(12) 0.0719(14) Uani 1 1 d .
H47A H 1.1340(7) 0.454(2) 0.2715(10) 0.108 Uiso 1 1 calc R
H47B H 1.1582(14) 0.385(2) 0.3035(11) 0.108 Uiso 1 1 calc R
H47C H 1.1486(13) 0.478(2) 0.3166(10) 0.108 Uiso 1 1 calc R
C48 C 0.9568(4) 0.3454(3) 0.28252(12) 0.0637(11) Uani 1 1 d .
H48A H 0.981(3) 0.3498(10) 0.2524(9) 0.096 Uiso 1 1 calc R
H48B H 0.869(3) 0.3388(12) 0.2842(9) 0.096 Uiso 1 1 calc R
H48C H 0.996(3) 0.2935(16) 0.2957(8) 0.096 Uiso 1 1 calc R
C49 C 1.0512(2) 0.73446(14) 0.47708(8) 0.0278(5) Uani 1 1 d .
C50 C 1.1474(2) 0.69040(16) 0.49011(9) 0.0325(5) Uani 1 1 d .
H50A H 1.197(2) 0.6664(10) 0.4708(8) 0.039 Uiso 1 1 calc R
C51 C 1.1703(3) 0.68164(18) 0.53114(10) 0.0462(8) Uani 1 1 d .
H51A H 1.237(3) 0.6507(14) 0.5399(4) 0.055 Uiso 1 1 calc R
C52 C 1.0981(4) 0.7171(2) 0.55955(10) 0.0516(9) Uani 1 1 d .
H52A H 1.1163(9) 0.7119(3) 0.5905(14) 0.062 Uiso 1 1 calc R
C53 C 1.0028(4) 0.7590(2) 0.54695(10) 0.0498(8) Uani 1 1 d .
H53A H 0.954(3) 0.7816(12) 0.5659(10) 0.060 Uiso 1 1 calc R
C54 C 0.9788(3) 0.76783(19) 0.50620(9) 0.0376(6) Uani 1 1 d .
H54A H 0.908(3) 0.7990(12) 0.4975(4) 0.045 Uiso 1 1 calc R

loop_
_atom_site_aniso_label
_atom_site_aniso_U_11
_atom_site_aniso_U_22
_atom_site_aniso_U_33
_atom_site_aniso_U_23
_atom_site_aniso_U_13
_atom_site_aniso_U_12
Si1 0.0574(5) 0.0574(5) 0.0354(4) 0.0060(4) 0.0180(4) 0.0065(4)
Si2 0.0267(3) 0.0239(3) 0.0345(3) -0.0050(3) 0.0072(3) -0.0013(2)
Si3 0.0519(5) 0.0619(5) 0.0350(4) -0.0078(4) -0.0021(4) 0.0078(4)
Si4 0.0254(3) 0.0239(3) 0.0281(3) -0.0051(2) 0.0023(3) -0.0008(2)
O1 0.0438(13) 0.109(2) 0.0377(12) 0.0077(14) 0.0079(10) 0.0118(14)
O2 0.0442(10) 0.0215(8) 0.0441(11) 0.0055(8) 0.0068(9) 0.0049(7)
O3 0.0325(9) 0.0237(7) 0.0284(8) -0.0031(6) 0.0055(7) -0.0012(7)
O4 0.0477(12) 0.0629(13) 0.0247(9) -0.0017(9) 0.0056(9) 0.0090(10)
O5 0.0433(10) 0.0216(8) 0.0364(10) 0.0027(7) 0.0052(8) 0.0043(7)
O6 0.0318(9) 0.0226(7) 0.0260(8) -0.0054(6) 0.0054(7) -0.0023(6)
N1 0.0339(10) 0.0240(9) 0.0346(11) -0.0012(8) 0.0068(9) 0.0047(8)
N2 0.0347(11) 0.0288(10) 0.0328(11) 0.0003(8) 0.0108(9) 0.0016(8)
N3 0.0361(12) 0.0209(9) 0.0297(10) 0.0034(7) 0.0065(9) -0.0024(8)
N4 0.0251(9) 0.0180(8) 0.0262(9) 0.0001(7) 0.0037(8) -0.0005(7)
N5 0.0353(11) 0.0268(9) 0.0302(10) 0.0004(8) 0.0056(9) 0.0068(8)
N6 0.0284(10) 0.0347(10) 0.0236(9) 0.0002(8) 0.0060(8) -0.0004(8)
N7 0.0339(11) 0.0250(9) 0.0222(9) 0.0022(7) 0.0016(8) -0.0030(8)
N8 0.0260(9) 0.0198(8) 0.0206(9) -0.0022(7) 0.0015(7) -0.0011(7)
C1 0.0245(10) 0.0188(9) 0.0227(10) -0.0007(8) 0.0031(8) -0.0014(8)
C2 0.0223(10) 0.0201(9) 0.0256(11) 0.0008(8) 0.0013(9) -0.0022(8)
C3 0.0258(10) 0.0173(9) 0.0196(10) -0.0009(8) 0.0036(8) -0.0007(8)
C4 0.0223(10) 0.0218(10) 0.0241(10) 0.0019(8) 0.0030(9) -0.0037(8)
C5 0.0247(11) 0.0179(9) 0.0226(10) -0.0018(7) 0.0008(8) -0.0018(8)
C6 0.0292(11) 0.0184(9) 0.0242(10) 0.0004(8) 0.0014(9) -0.0013(8)
C7 0.0377(14) 0.0318(12) 0.0319(13) -0.0001(10) 0.0094(11) 0.0068(11)
C8 0.0296(12) 0.0271(11) 0.0241(11) -0.0003(8) 0.0051(9) -0.0031(9)
C9 0.0305(11) 0.0203(9) 0.0275(11) 0.0008(8) 0.0026(10) -0.0026(8)
C10 0.0432(16) 0.0444(15) 0.0374(15) 0.0069(12) 0.0170(12) -0.0001(12)
C11 0.083(3) 0.081(3) 0.087(3) 0.036(3) 0.007(3) -0.003(3)
C12 0.066(3) 0.096(3) 0.052(2) -0.002(2) 0.0147(19) 0.003(2)
C13 0.073(3) 0.067(2) 0.055(2) -0.0035(18) -0.009(2) 0.013(2)
C14 0.100(4) 0.067(3) 0.088(4) 0.012(2) -0.016(3) -0.010(3)
C15 0.125(5) 0.111(4) 0.071(3) -0.028(3) -0.010(3) 0.027(4)
C16 0.090(4) 0.078(3) 0.098(4) -0.014(3) -0.037(3) 0.010(3)
C17 0.0231(10) 0.0235(10) 0.0311(12) -0.0018(8) 0.0035(9) -0.0009(8)
C18 0.0486(17) 0.0268(12) 0.0506(17) -0.0054(11) 0.0042(14) 0.0079(11)
C19 0.0268(12) 0.0451(15) 0.0371(14) -0.0029(11) 0.0037(10) -0.0063(11)
C20 0.0346(13) 0.0359(13) 0.0357(14) -0.0093(10) 0.0077(11) -0.0068(11)
C21 0.083(3) 0.062(2) 0.0378(17) -0.0159(16) 0.0109(17) -0.028(2)
C22 0.080(3) 0.063(2) 0.046(2) 0.0111(17) 0.0151(19) 0.016(2)
C23 0.0468(19) 0.079(3) 0.056(2) -0.0156(19) 0.0250(17) -0.0152(18)
C24 0.0342(12) 0.0194(9) 0.0255(11) 0.0021(8) -0.0040(9) -0.0073(8)
C25 0.0475(16) 0.0372(13) 0.0254(13) 0.0019(10) 0.0009(11) 0.0008(12)
C26 0.067(2) 0.0524(17) 0.0220(12) -0.0028(12) -0.0001(13) 0.0037(15)
C27 0.091(3) 0.0345(14) 0.0274(14) 0.0012(11) -0.0121(16) 0.0031(15)
C28 0.064(2) 0.0277(12) 0.0387(15) -0.0011(11) -0.0189(14) 0.0034(13)
C29 0.0417(14) 0.0209(10) 0.0355(13) -0.0001(9) -0.0068(11) -0.0001(10)
C30 0.0260(11) 0.0190(9) 0.0190(9) -0.0028(7) -0.0017(8) -0.0034(8)
C31 0.0285(11) 0.0191(9) 0.0233(10) -0.0014(7) 0.0024(9) -0.0010(8)
C32 0.0337(13) 0.0318(12) 0.0332(13) -0.0007(10) 0.0042(10) 0.0071(10)
C33 0.0252(11) 0.0254(10) 0.0184(10) -0.0015(7) 0.0013(8) -0.0029(8)
C34 0.0317(11) 0.0225(9) 0.0213(10) 0.0009(8) -0.0037(9) -0.0031(8)
C35 0.0331(13) 0.0469(14) 0.0256(12) 0.0038(10) 0.0079(10) -0.0009(11)
C36 0.049(2) 0.193(7) 0.051(2) -0.037(3) -0.0014(19) 0.021(3)
C37 0.150(6) 0.062(3) 0.103(4) 0.027(3) -0.052(4) -0.017(3)
C38 0.111(4) 0.070(3) 0.044(2) -0.0195(18) -0.010(2) 0.024(2)
C39 0.152(6) 0.125(5) 0.060(3) -0.039(3) -0.049(4) 0.046(5)
C40 0.265(12) 0.059(3) 0.106(5) -0.021(3) -0.028(6) -0.024(5)
C41 0.130(6) 0.231(10) 0.065(3) -0.049(5) -0.002(4) 0.099(7)
C42 0.0236(10) 0.0244(10) 0.0263(11) -0.0037(8) 0.0008(9) 0.0015(8)
C43 0.0306(13) 0.0436(14) 0.0406(15) -0.0003(11) 0.0066(11) -0.0074(11)
C44 0.0512(17) 0.0298(12) 0.0454(16) -0.0060(11) -0.0015(14) 0.0113(12)
C45 0.0371(14) 0.0380(13) 0.0272(12) -0.0093(10) 0.0055(11) -0.0063(11)
C46 0.107(4) 0.074(3) 0.0391(18) 0.0176(19) 0.017(2) 0.024(3)
C47 0.047(2) 0.124(4) 0.045(2) -0.029(2) 0.0165(17) -0.028(2)
C48 0.093(3) 0.058(2) 0.0406(18) -0.0189(16) 0.0007(19) -0.026(2)
C49 0.0313(12) 0.0220(10) 0.0301(12) 0.0019(8) -0.0025(9) -0.0061(9)
C50 0.0376(14) 0.0255(11) 0.0343(13) 0.0010(9) -0.0092(11) -0.0052(10)
C51 0.065(2) 0.0299(13) 0.0440(17) 0.0018(11) -0.0230(15) -0.0017(13)
C52 0.081(3) 0.0405(15) 0.0332(15) -0.0004(12) -0.0190(16) -0.0062(16)
C53 0.069(2) 0.0482(17) 0.0324(15) 0.0021(12) 0.0020(15) -0.0001(15)
C54 0.0436(16) 0.0419(14) 0.0272(13) 0.0008(11) 0.0004(11) -0.0006(12)

loop_
_atom_type_symbol
_atom_type_description
_atom_type_scat_dispersion_real
_atom_type_scat_dispersion_imag
_atom_type_scat_source
C C 0.0033 0.0016 'International Tables Vol C Tables 4.2.6.8 and 6.1.1.4'
H H 0.0000 0.0000 'International Tables Vol C Tables 4.2.6.8 and 6.1.1.4'
N N 0.0061 0.0033 'International Tables Vol C Tables 4.2.6.8 and 6.1.1.4'
O O 0.0106 0.0060 'International Tables Vol C Tables 4.2.6.8 and 6.1.1.4'
Si Si 0.0817 0.0704 'International Tables Vol C Tables 4.2.6.8 and 6.1.1.4'

loop_
_geom_angle_atom_site_label_1
_geom_angle_atom_site_label_2
_geom_angle_atom_site_label_3
_geom_angle
O1 Si1 C11 105.9(2)
O1 Si1 C13 105.97(19)
C11 Si1 C13 113.0(2)
O1 Si1 C12 109.32(17)
C11 Si1 C12 110.5(2)
C13 Si1 C12 111.8(2)
O3 Si2 C18 110.06(13)
O3 Si2 C19 108.46(12)
C18 Si2 C19 111.03(15)
O3 Si2 C20 103.58(11)
C18 Si2 C20 111.41(14)
C19 Si2 C20 112.00(14)
O4 Si3 C38 103.97(17)
O4 Si3 C36 110.3(2)
C38 Si3 C36 112.1(3)
O4 Si3 C37 109.9(2)
C38 Si3 C37 110.0(3)
C36 Si3 C37 110.4(4)
O6 Si4 C44 110.27(12)
O6 Si4 C43 108.79(12)
C44 Si4 C43 110.38(15)
O6 Si4 C45 102.79(11)
C44 Si4 C45 111.59(14)
C43 Si4 C45 112.75(14)
C10 O1 Si1 129.9(2)
C17 O3 Si2 126.59(15)
C35 O4 Si3 127.0(2)
C42 O6 Si4 126.84(15)
C7 N1 C6 103.5(2)
C8 N2 C7 106.2(2)
C8 N2 C10 126.8(2)
C7 N2 C10 126.9(2)
C8 N3 C9 115.0(2)
C5 N4 C9 124.33(19)
C5 N4 C17 119.85(19)
C9 N4 C17 115.75(18)
C32 N5 C31 104.0(2)
C33 N6 C32 106.3(2)
C33 N6 C35 127.7(2)
C32 N6 C35 125.9(2)
C33 N7 C34 115.6(2)
C30 N8 C34 123.95(19)
C30 N8 C42 120.06(19)
C34 N8 C42 115.99(18)
C5 C1 C4 119.12(19)
C5 C1 C2 115.91(19)
C4 C1 C2 90.98(16)
C5 C1 H1B 109.8
C4 C1 H1B 109.8
C2 C1 H1B 109.8
C24 C2 C3 117.38(19)
C24 C2 C1 117.21(18)
C3 C2 C1 89.33(17)
C24 C2 H2A 110.4
C3 C2 H2A 110.4
C1 C2 H2A 110.4
C30 C3 C2 119.06(19)
C30 C3 C4 115.45(19)
C2 C3 C4 90.50(15)
C30 C3 H3A 110.1
C2 C3 H3A 110.1
C4 C3 H3A 110.1
C49 C4 C1 117.4(2)
C49 C4 C3 118.10(18)
C1 C4 C3 89.18(17)
C49 C4 H4A 110.2
C1 C4 H4A 110.2
C3 C4 H4A 110.2
C6 C5 N4 115.28(19)
C6 C5 C1 125.99(19)
N4 C5 C1 118.68(19)
C5 C6 N1 132.4(2)
C5 C6 C8 117.4(2)
N1 C6 C8 110.1(2)
N1 C7 N2 114.7(2)
N1 C7 H7B 122.6
N2 C7 H7B 122.6
N3 C8 N2 125.9(2)
N3 C8 C6 128.7(2)
N2 C8 C6 105.4(2)
O2 C9 N3 122.0(2)
O2 C9 N4 119.1(2)
N3 C9 N4 118.94(19)
O1 C10 N2 111.7(3)
O1 C10 H10A 109.3
N2 C10 H10A 109.3
O1 C10 H10B 109.3
N2 C10 H10B 109.3
H10A C10 H10B 107.9
Si1 C11 H11A 109.5
Si1 C11 H11B 109.5
H11A C11 H11B 109.5
Si1 C11 H11C 109.5
H11A C11 H11C 109.5
H11B C11 H11C 109.5
Si1 C12 H12A 109.5
Si1 C12 H12B 109.5
H12A C12 H12B 109.5
Si1 C12 H12C 109.5
H12A C12 H12C 109.5
H12B C12 H12C 109.5
C16 C13 C15 108.5(4)
C16 C13 C14 109.8(5)
C15 C13 C14 110.3(5)
C16 C13 Si1 108.3(3)
C15 C13 Si1 109.8(4)
C14 C13 Si1 110.2(3)
C13 C14 H14A 109.5
C13 C14 H14B 109.5
H14A C14 H14B 109.5
C13 C14 H14C 109.5
H14A C14 H14C 109.5
H14B C14 H14C 109.5
C13 C15 H15A 109.5
C13 C15 H15B 109.5
H15A C15 H15B 109.5
C13 C15 H15C 109.5
H15A C15 H15C 109.5
H15B C15 H15C 109.5
C13 C16 H16A 109.5
C13 C16 H16B 109.5
H16A C16 H16B 109.5
C13 C16 H16C 109.5
H16A C16 H16C 109.5
H16B C16 H16C 109.5
O3 C17 N4 112.6(2)
O3 C17 H17A 109.1
N4 C17 H17A 109.1
O3 C17 H17B 109.1
N4 C17 H17B 109.1
H17A C17 H17B 107.8
Si2 C18 H18A 109.5
Si2 C18 H18B 109.5
H18A C18 H18B 109.5
Si2 C18 H18C 109.5
H18A C18 H18C 109.5
H18B C18 H18C 109.5
Si2 C19 H19A 109.5
Si2 C19 H19B 109.5
H19A C19 H19B 109.5
Si2 C19 H19C 109.5
H19A C19 H19C 109.5
H19B C19 H19C 109.5
C22 C20 C21 109.6(3)
C22 C20 C23 109.2(3)
C21 C20 C23 107.4(3)
C22 C20 Si2 111.1(2)
C21 C20 Si2 110.2(2)
C23 C20 Si2 109.3(2)
C20 C21 H21A 109.5
C20 C21 H21B 109.5
H21A C21 H21B 109.5
C20 C21 H21C 109.5
H21A C21 H21C 109.5
H21B C21 H21C 109.5
C20 C22 H22A 109.5
C20 C22 H22B 109.5
H22A C22 H22B 109.5
C20 C22 H22C 109.5
H22A C22 H22C 109.5
H22B C22 H22C 109.5
C20 C23 H23A 109.5
C20 C23 H23B 109.5
H23A C23 H23B 109.5
C20 C23 H23C 109.5
H23A C23 H23C 109.5
H23B C23 H23C 109.5
C25 C24 C29 118.3(2)
C25 C24 C2 123.0(2)
C29 C24 C2 118.6(2)
C24 C25 C26 120.4(3)
C24 C25 H25A 119.8
C26 C25 H25A 119.8
C27 C26 C25 120.2(3)
C27 C26 H26A 119.9
C25 C26 H26A 119.9
C28 C27 C26 119.6(3)
C28 C27 H27A 120.2
C26 C27 H27A 120.2
C27 C28 C29 120.5(3)
C27 C28 H28A 119.7
C29 C28 H28A 119.7
C28 C29 C24 121.0(3)
C28 C29 H29A 119.5
C24 C29 H29A 119.5
C31 C30 N8 115.7(2)
C31 C30 C3 126.4(2)
N8 C30 C3 117.78(19)
C30 C31 N5 132.8(2)
C30 C31 C33 117.6(2)
N5 C31 C33 109.6(2)
N5 C32 N6 114.8(2)
N5 C32 H32A 122.6
N6 C32 H32A 122.6
N7 C33 N6 126.6(2)
N7 C33 C31 128.1(2)
N6 C33 C31 105.3(2)
O5 C34 N7 122.9(2)
O5 C34 N8 118.3(2)
N7 C34 N8 118.8(2)
O4 C35 N6 110.8(2)
O4 C35 H35A 109.5
N6 C35 H35A 109.5
O4 C35 H35B 109.5
N6 C35 H35B 109.5
H35A C35 H35B 108.1
Si3 C36 H36A 109.5
Si3 C36 H36B 109.5
H36A C36 H36B 109.5
Si3 C36 H36C 109.5
H36A C36 H36C 109.5
H36B C36 H36C 109.5
Si3 C37 H37A 109.5
Si3 C37 H37B 109.5
H37A C37 H37B 109.5
Si3 C37 H37C 109.5
H37A C37 H37C 109.5
H37B C37 H37C 109.5
C41 C38 C40 110.1(6)
C41 C38 C39 106.1(5)
C40 C38 C39 112.2(6)
C41 C38 Si3 108.7(4)
C40 C38 Si3 109.9(4)
C39 C38 Si3 109.7(3)
C38 C39 H39A 109.5
C38 C39 H39B 109.5
H39A C39 H39B 109.5
C38 C39 H39C 109.5
H39A C39 H39C 109.5
H39B C39 H39C 109.5
C38 C40 H40A 109.5
C38 C40 H40B 109.5
H40A C40 H40B 109.5
C38 C40 H40C 109.5
H40A C40 H40C 109.5
H40B C40 H40C 109.5
C38 C41 H41A 109.5
C38 C41 H41B 109.5
H41A C41 H41B 109.5
C38 C41 H41C 109.5
H41A C41 H41C 109.5
H41B C41 H41C 109.5
O6 C42 N8 112.20(19)
O6 C42 H42A 109.2
N8 C42 H42A 109.2
O6 C42 H42B 109.2
N8 C42 H42B 109.2
H42A C42 H42B 107.9
Si4 C43 H43A 109.5
Si4 C43 H43B 109.5
H43A C43 H43B 109.5
Si4 C43 H43C 109.5
H43A C43 H43C 109.5
H43B C43 H43C 109.5
Si4 C44 H44A 109.5
Si4 C44 H44B 109.5
H44A C44 H44B 109.5
Si4 C44 H44C 109.5
H44A C44 H44C 109.5
H44B C44 H44C 109.5
C46 C45 C47 109.4(4)
C46 C45 C48 109.4(3)
C47 C45 C48 107.4(3)
C46 C45 Si4 111.4(2)
C47 C45 Si4 109.6(2)
C48 C45 Si4 109.7(2)
C45 C46 H46A 109.5
C45 C46 H46B 109.5
H46A C46 H46B 109.5
C45 C46 H46C 109.5
H46A C46 H46C 109.5
H46B C46 H46C 109.5
C45 C47 H47A 109.5
C45 C47 H47B 109.5
H47A C47 H47B 109.5
C45 C47 H47C 109.5
H47A C47 H47C 109.5
H47B C47 H47C 109.5
C45 C48 H48A 109.5
C45 C48 H48B 109.5
H48A C48 H48B 109.5
C45 C48 H48C 109.5
H48A C48 H48C 109.5
H48B C48 H48C 109.5
C54 C49 C50 118.3(3)
C54 C49 C4 123.1(2)
C50 C49 C4 118.6(2)
C51 C50 C49 120.5(3)
C51 C50 H50A 119.7
C49 C50 H50A 119.7
C52 C51 C50 120.0(3)
C52 C51 H51A 120.0
C50 C51 H51A 120.0
C53 C52 C51 119.6(3)
C53 C52 H52A 120.2
C51 C52 H52A 120.2
C52 C53 C54 120.8(4)
C52 C53 H53A 119.6
C54 C53 H53A 119.6
C53 C54 C49 120.7(3)
C53 C54 H54A 119.7
C49 C54 H54A 119.7

loop_
_geom_bond_atom_site_label_1
_geom_bond_atom_site_label_2
_geom_bond_distance
Si1 O1 1.654(3)
Si1 C11 1.862(5)
Si1 C13 1.874(5)
Si1 C12 1.918(5)
Si2 O3 1.6762(18)
Si2 C18 1.854(3)
Si2 C19 1.867(3)
Si2 C20 1.887(3)
Si3 O4 1.665(2)
Si3 C38 1.850(4)
Si3 C36 1.861(5)
Si3 C37 1.879(5)
Si4 O6 1.6799(18)
Si4 C44 1.857(3)
Si4 C43 1.865(3)
Si4 C45 1.885(3)
O1 C10 1.374(4)
O2 C9 1.226(3)
O3 C17 1.394(3)
O4 C35 1.406(4)
O5 C34 1.230(3)
O6 C42 1.398(3)
N1 C7 1.311(4)
N1 C6 1.404(3)
N2 C8 1.370(3)
N2 C7 1.381(3)
N2 C10 1.461(4)
N3 C8 1.310(3)
N3 C9 1.367(3)
N4 C5 1.378(3)
N4 C9 1.438(3)
N4 C17 1.485(3)
N5 C32 1.294(4)
N5 C31 1.414(3)
N6 C33 1.368(3)
N6 C32 1.389(3)
N6 C35 1.462(3)
N7 C33 1.313(3)
N7 C34 1.361(3)
N8 C30 1.382(3)
N8 C34 1.445(3)
N8 C42 1.478(3)
C1 C5 1.502(3)
C1 C4 1.557(3)
C1 C2 1.590(3)
C1 H1B 0.9321
C2 C24 1.512(3)
C2 C3 1.561(3)
C2 H2A 0.9267
C3 C30 1.503(3)
C3 C4 1.599(3)
C3 H3A 0.8676
C4 C49 1.505(3)
C4 H4A 0.8813
C5 C6 1.378(3)
C6 C8 1.420(3)
C7 H7B 0.9916
C10 H10A 0.9829
C10 H10B 0.9829
C11 H11A 1.0494
C11 H11B 1.0494
C11 H11C 1.0494
C12 H12A 0.8913
C12 H12B 0.8913
C12 H12C 0.8913
C13 C16 1.512(7)
C13 C15 1.515(7)
C13 C14 1.559(7)
C14 H14A 1.1525
C14 H14B 1.1525
C14 H14C 1.1525
C15 H15A 1.2488
C15 H15B 1.2488
C15 H15C 1.2488
C16 H16A 0.9892
C16 H16B 0.9892
C16 H16C 0.9892
C17 H17A 0.9061
C17 H17B 0.9061
C18 H18A 0.9834
C18 H18B 0.9834
C18 H18C 0.9834
C19 H19A 0.9006
C19 H19B 0.9006
C19 H19C 0.9006
C20 C22 1.532(5)
C20 C21 1.533(4)
C20 C23 1.539(5)
C21 H21A 0.9525
C21 H21B 0.9525
C21 H21C 0.9525
C22 H22A 0.9817
C22 H22B 0.9817
C22 H22C 0.9817
C23 H23A 0.8236
C23 H23B 0.8236
C23 H23C 0.8236
C24 C25 1.392(4)
C24 C29 1.398(4)
C25 C26 1.405(4)
C25 H25A 1.0187
C26 C27 1.386(5)
C26 H26A 0.8503
C27 C28 1.374(5)
C27 H27A 0.9268
C28 C29 1.389(4)
C28 H28A 0.8325
C29 H29A 0.8668
C30 C31 1.365(3)
C31 C33 1.427(3)
C32 H32A 0.9157
C35 H35A 0.9414
C35 H35B 0.9414
C36 H36A 1.0048
C36 H36B 1.0048
C36 H36C 1.0048
C37 H37A 0.9256
C37 H37B 0.9256
C37 H37C 0.9256
C38 C41 1.541(9)
C38 C40 1.543(9)
C38 C39 1.555(7)
C39 H39A 0.9899
C39 H39B 0.9899
C39 H39C 0.9899
C40 H40A 0.9142
C40 H40B 0.9142
C40 H40C 0.9142
C41 H41A 0.9927
C41 H41B 0.9927
C41 H41C 0.9927
C42 H42A 0.9013
C42 H42B 0.9013
C43 H43A 0.9764
C43 H43B 0.9764
C43 H43C 0.9764
C44 H44A 1.0142
C44 H44B 1.0142
C44 H44C 1.0142
C45 C46 1.521(5)
C45 C47 1.528(5)
C45 C48 1.546(4)
C46 H46A 0.8642
C46 H46B 0.8642
C46 H46C 0.8642
C47 H47A 0.9519
C47 H47B 0.9519
C47 H47C 0.9519
C48 H48A 1.0417
C48 H48B 1.0417
C48 H48C 1.0417
C49 C54 1.394(4)
C49 C50 1.403(4)
C50 C51 1.393(4)
C50 H50A 0.9487
C51 C52 1.390(6)
C51 H51A 0.9718
C52 C53 1.372(6)
C52 H52A 1.0516
C53 C54 1.387(4)
C53 H53A 0.9234
C54 H54A 1.0167

loop_
_geom_torsion_atom_site_label_1
_geom_torsion_atom_site_label_2
_geom_torsion_atom_site_label_3
_geom_torsion_atom_site_label_4
_geom_torsion
C11 Si1 O1 C10 -118.8(4)
C13 Si1 O1 C10 120.9(4)
C12 Si1 O1 C10 0.3(4)
C18 Si2 O3 C17 44.2(2)
C19 Si2 O3 C17 -77.4(2)
C20 Si2 O3 C17 163.4(2)
C38 Si3 O4 C35 170.5(3)
C36 Si3 O4 C35 50.2(4)
C37 Si3 O4 C35 -71.8(4)
C44 Si4 O6 C42 -44.2(2)
C43 Si4 O6 C42 77.0(2)
C45 Si4 O6 C42 -163.2(2)
C5 C1 C2 C24 3.1(3)
C4 C1 C2 C24 -120.3(2)
C5 C1 C2 C3 123.80(19)
C4 C1 C2 C3 0.48(19)
C24 C2 C3 C30 -120.1(2)
C1 C2 C3 C30 119.31(19)
C24 C2 C3 C4 120.13(19)
C1 C2 C3 C4 -0.47(19)
C5 C1 C4 C49 117.4(2)
C2 C1 C4 C49 -122.0(2)
C5 C1 C4 C3 -121.1(2)
C2 C1 C4 C3 -0.47(19)
C30 C3 C4 C49 -1.4(3)
C2 C3 C4 C49 121.4(2)
C30 C3 C4 C1 -122.36(19)
C2 C3 C4 C1 0.48(19)
C9 N4 C5 C6 -3.2(3)
C17 N4 C5 C6 179.8(2)
C9 N4 C5 C1 179.2(2)
C17 N4 C5 C1 2.2(3)
C4 C1 C5 C6 21.5(3)
C2 C1 C5 C6 -85.5(3)
C4 C1 C5 N4 -161.1(2)
C2 C1 C5 N4 91.9(2)
N4 C5 C6 N1 -178.5(2)
C1 C5 C6 N1 -1.1(4)
N4 C5 C6 C8 -1.4(3)
C1 C5 C6 C8 176.1(2)
C7 N1 C6 C5 179.0(3)
C7 N1 C6 C8 1.7(3)
C6 N1 C7 N2 -1.1(3)
C8 N2 C7 N1 0.0(3)
C10 N2 C7 N1 177.3(3)
C9 N3 C8 N2 -176.7(3)
C9 N3 C8 C6 0.4(4)
C7 N2 C8 N3 178.6(3)
C10 N2 C8 N3 1.4(5)
C7 N2 C8 C6 1.0(3)
C10 N2 C8 C6 -176.2(3)
C5 C6 C8 N3 3.0(4)
N1 C6 C8 N3 -179.3(3)
C5 C6 C8 N2 -179.4(2)
N1 C6 C8 N2 -1.7(3)
C8 N3 C9 O2 176.6(3)
C8 N3 C9 N4 -4.9(3)
C5 N4 C9 O2 -174.8(2)
C17 N4 C9 O2 2.4(3)
C5 N4 C9 N3 6.7(4)
C17 N4 C9 N3 -176.2(2)
Si1 O1 C10 N2 -126.4(3)
C8 N2 C10 O1 -83.3(4)
C7 N2 C10 O1 100.0(4)
O1 Si1 C13 C16 63.2(4)
C11 Si1 C13 C16 -52.4(4)
C12 Si1 C13 C16 -177.8(4)
O1 Si1 C13 C15 -178.5(4)
C11 Si1 C13 C15 65.9(4)
C12 Si1 C13 C15 -59.5(4)
O1 Si1 C13 C14 -56.9(4)
C11 Si1 C13 C14 -172.5(4)
C12 Si1 C13 C14 62.1(4)
Si2 O3 C17 N4 81.3(2)
C5 N4 C17 O3 75.3(3)
C9 N4 C17 O3 -102.0(2)
O3 Si2 C20 C22 57.3(3)
C18 Si2 C20 C22 175.6(3)
C19 Si2 C20 C22 -59.4(3)
O3 Si2 C20 C21 179.0(3)
C18 Si2 C20 C21 -62.7(3)
C19 Si2 C20 C21 62.4(3)
O3 Si2 C20 C23 -63.2(2)
C18 Si2 C20 C23 55.1(3)
C19 Si2 C20 C23 -179.9(2)
C3 C2 C24 C25 -28.9(3)
C1 C2 C24 C25 75.7(3)
C3 C2 C24 C29 154.1(2)
C1 C2 C24 C29 -101.4(3)
C29 C24 C25 C26 0.3(4)
C2 C24 C25 C26 -176.7(3)
C24 C25 C26 C27 -0.5(5)
C25 C26 C27 C28 0.5(5)
C26 C27 C28 C29 -0.4(5)
C27 C28 C29 C24 0.2(4)
C25 C24 C29 C28 -0.2(4)
C2 C24 C29 C28 177.0(2)
C34 N8 C30 C31 2.9(3)
C42 N8 C30 C31 -177.6(2)
C34 N8 C30 C3 -179.2(2)
C42 N8 C30 C3 0.3(3)
C2 C3 C30 C31 -20.7(3)
C4 C3 C30 C31 85.3(3)
C2 C3 C30 N8 161.57(19)
C4 C3 C30 N8 -92.4(2)
N8 C30 C31 N5 177.5(2)
C3 C30 C31 N5 -0.2(4)
N8 C30 C31 C33 1.0(3)
C3 C30 C31 C33 -176.7(2)
C32 N5 C31 C30 -177.5(3)
C32 N5 C31 C33 -0.8(3)
C31 N5 C32 N6 1.5(3)
C33 N6 C32 N5 -1.6(3)
C35 N6 C32 N5 179.8(3)
C34 N7 C33 N6 -179.7(2)
C34 N7 C33 C31 0.2(4)
C32 N6 C33 N7 -179.1(2)
C35 N6 C33 N7 -0.5(4)
C32 N6 C33 C31 0.9(3)
C35 N6 C33 C31 179.5(2)
C30 C31 C33 N7 -2.8(4)
N5 C31 C33 N7 179.9(2)
C30 C31 C33 N6 177.1(2)
N5 C31 C33 N6 -0.1(3)
C33 N7 C34 O5 -176.2(2)
C33 N7 C34 N8 3.7(3)
C30 N8 C34 O5 174.4(2)
C42 N8 C34 O5 -5.1(3)
C30 N8 C34 N7 -5.6(3)
C42 N8 C34 N7 174.9(2)
Si3 O4 C35 N6 -93.2(3)
C33 N6 C35 O4 111.8(3)
C32 N6 C35 O4 -69.8(3)
O4 Si3 C38 C41 57.8(5)
C36 Si3 C38 C41 177.0(5)
C37 Si3 C38 C41 -59.8(5)
O4 Si3 C38 C40 -62.7(6)
C36 Si3 C38 C40 56.4(6)
C37 Si3 C38 C40 179.7(5)
O4 Si3 C38 C39 173.5(4)
C36 Si3 C38 C39 -67.4(5)
C37 Si3 C38 C39 55.8(5)
Si4 O6 C42 N8 -81.5(2)
C30 N8 C42 O6 -76.7(3)
C34 N8 C42 O6 102.8(2)
O6 Si4 C45 C46 -60.4(3)
C44 Si4 C45 C46 -178.6(3)
C43 Si4 C45 C46 56.5(3)
O6 Si4 C45 C47 60.7(3)
C44 Si4 C45 C47 -57.5(3)
C43 Si4 C45 C47 177.6(3)
O6 Si4 C45 C48 178.3(3)
C44 Si4 C45 C48 60.2(3)
C43 Si4 C45 C48 -64.7(3)
C1 C4 C49 C54 26.7(3)
C3 C4 C49 C54 -78.3(3)
C1 C4 C49 C50 -154.5(2)
C3 C4 C49 C50 100.6(3)
C54 C49 C50 C51 -1.0(4)
C4 C49 C50 C51 -179.9(2)
C49 C50 C51 C52 -0.4(4)
C50 C51 C52 C53 1.6(5)
C51 C52 C53 C54 -1.3(5)
C52 C53 C54 C49 -0.1(5)
C50 C49 C54 C53 1.3(4)
C4 C49 C54 C53 -179.9(3)
